data_7025649
loop_
_publ_author_name
'Boyle, Timothy J.'
'Raymond, Rebecca'
'Boye, Daniel M.'
'Ottley, Leigh Anna M.'
'Lu, Ping'

_publ_section_title
;
 Structurally characterized luminescent lanthanide zinc carboxylate
 precursors for Ln-Zn-O nanomaterials.
;
_journal_issue 34
_journal_name_full 'Dalton transactions (Cambridge, England : 2003)'
_journal_page_first 8050
_journal_page_last 8063
_journal_paper_doi 10.1039/c002492a
_journal_volume 39
_journal_year 2010
_chemical_formula_sum 'C12 H26 O6 Zn'
_chemical_formula_weight 331.70
_chemical_name_common ZNONcH2O
_chemical_name_systematic
;
?
;
_space_group_IT_number 15
_symmetry_cell_setting monoclinic
_symmetry_space_group_name_Hall '-C 2yc'
_symmetry_space_group_name_H-M 'C 1 2/c 1'
_atom_sites_solution_hydrogens geom
_atom_sites_solution_primary direct
_atom_sites_solution_secondary difmap
_audit_creation_method SHELXL-97
_cell_angle_alpha 90.00
_cell_angle_beta 110.501(6)
_cell_angle_gamma 90.00
_cell_formula_units_Z 4
_cell_length_a 29.073(8)
_cell_length_b 5.5883(14)
_cell_length_c 10.729(3)
_cell_measurement_reflns_used 3256
_cell_measurement_temperature 297(2)
_cell_measurement_theta_max 25.27
_cell_measurement_theta_min 2.91
_cell_volume 1632.7(8)
_computing_cell_refinement 'Bruker SMART'
_computing_data_collection 'Bruker SMART'
_computing_data_reduction 'Bruker SAINT'
_computing_molecular_graphics 'Bruker SHELXTL'
_computing_publication_material 'Bruker SHELXTL'
_computing_structure_refinement 'SHELXL-97 (Sheldrick, 1997)'
_computing_structure_solution 'SHELXS-97 (Sheldrick, 1990)'
_diffrn_ambient_temperature 297(2)
_diffrn_measured_fraction_theta_full 0.999
_diffrn_measured_fraction_theta_max 0.999
_diffrn_measurement_device_type 'CCD area detector'
_diffrn_measurement_method 'phi and omega scans'
_diffrn_radiation_monochromator graphite
_diffrn_radiation_source 'fine-focus sealed tube'
_diffrn_radiation_type MoK\a
_diffrn_radiation_wavelength 0.71073
_diffrn_reflns_av_R_equivalents 0.0199
_diffrn_reflns_av_sigmaI/netI 0.0144
_diffrn_reflns_limit_h_max 34
_diffrn_reflns_limit_h_min -34
_diffrn_reflns_limit_k_max 6
_diffrn_reflns_limit_k_min -6
_diffrn_reflns_limit_l_max 12
_diffrn_reflns_limit_l_min -12
_diffrn_reflns_number 5580
_diffrn_reflns_theta_full 25.42
_diffrn_reflns_theta_max 25.42
_diffrn_reflns_theta_min 1.50
_exptl_absorpt_coefficient_mu 1.521
_exptl_absorpt_correction_T_max 0.859
_exptl_absorpt_correction_T_min 0.606
_exptl_absorpt_correction_type empirical
_exptl_absorpt_process_details SADABS
_exptl_crystal_colour colorless
_exptl_crystal_density_diffrn 1.349
_exptl_crystal_density_meas ?
_exptl_crystal_density_method 'not measured'
_exptl_crystal_description plate
_exptl_crystal_F_000 704
_exptl_crystal_size_max 0.35
_exptl_crystal_size_mid 0.28
_exptl_crystal_size_min 0.10
_refine_diff_density_max 0.483
_refine_diff_density_min -0.269
_refine_diff_density_rms 0.074
_refine_ls_extinction_method none
_refine_ls_goodness_of_fit_ref 1.084
_refine_ls_hydrogen_treatment constr
_refine_ls_matrix_type full
_refine_ls_number_parameters 91
_refine_ls_number_reflns 1511
_refine_ls_number_restraints 0
_refine_ls_restrained_S_all 1.084
_refine_ls_R_factor_all 0.0292
_refine_ls_R_factor_gt 0.0268
_refine_ls_shift/su_max 0.000
_refine_ls_shift/su_mean 0.000
_refine_ls_structure_factor_coef Fsqd
_refine_ls_weighting_details 'calc w=1/[\s^2^(Fo^2^)+(0.0520P)^2^+0.2341P] where P=(Fo^2^+2Fc^2^)/3'
_refine_ls_weighting_scheme calc
_refine_ls_wR_factor_gt 0.0703
_refine_ls_wR_factor_ref 0.0718
_reflns_number_gt 1405
_reflns_number_total 1511
_reflns_threshold_expression >2sigma(I)
_cod_data_source_file c002492a.txt
_cod_data_source_block 7ja111aa
_cod_depositor_comments
;
The following automatic conversions were performed:

'_symmetry_cell_setting' value 'Monoclinic' changed to 'monoclinic'
according to /home/saulius/struct/CIF-dictionaries/cif_core.dic
dictionary named 'cif_core.dic' version 2.4.2 from 2011-04-26.

Automatic conversion script
Id: cif_fix_values 1891 2012-01-12 08:04:46Z andrius 

The following automatic conversions were performed:

'_exptl_crystal_density_meas' value 'not measured' was changed to '?'
- the value is perceived as not measured.

Automatic conversion script
Id: cif_fix_values 3008 2015-01-20 13:52:24Z robertas 
;
_cod_original_cell_volume 1632.7(7)
_cod_original_sg_symbol_H-M C2/c
_cod_database_code 7025649

loop_
_symmetry_equiv_pos_as_xyz
'x, y, z'
'-x, y, -z+1/2'
'x+1/2, y+1/2, z'
'-x+1/2, y+1/2, -z+1/2'
'-x, -y, -z'
'x, -y, z-1/2'
'-x+1/2, -y+1/2, -z'
'x+1/2, -y+1/2, z-1/2'

loop_
_atom_site_label
_atom_site_type_symbol
_atom_site_fract_x
_atom_site_fract_y
_atom_site_fract_z
_atom_site_U_iso_or_equiv
_atom_site_adp_type
_atom_site_occupancy
_atom_site_symmetry_multiplicity
_atom_site_calc_flag
_atom_site_refinement_flags
Zn1 Zn 0.5000 0.56599(4) 0.7500 0.03557(13) Uani 1 2 d S
O1 O 0.54798(5) 0.6690(2) 0.93843(12) 0.0451(3) Uani 1 1 d .
O2 O 0.55487(5) 0.8671(2) 0.77149(12) 0.0471(3) Uani 1 1 d .
O3 O 0.46513(6) 0.3214(2) 0.82136(14) 0.0594(4) Uani 1 1 d .
H3A H 0.4648 0.1929 0.7842 0.089 Uiso 1 1 calc R
H3B H 0.4620 0.3264 0.8761 0.089 Uiso 1 1 d R
C1 C 0.56823(6) 0.8336(3) 0.89470(17) 0.0382(4) Uani 1 1 d .
C2 C 0.60872(7) 0.9821(3) 0.9894(2) 0.0440(4) Uani 1 1 d .
H2A H 0.5979 1.0411 1.0596 0.053 Uiso 1 1 calc R
H2B H 0.6146 1.1196 0.9418 0.053 Uiso 1 1 calc R
C3 C 0.65755(7) 0.8451(3) 1.05315(17) 0.0428(4) Uani 1 1 d .
C4 C 0.69833(9) 1.0279(5) 1.1134(3) 0.0727(7) Uani 1 1 d .
H4A H 0.7282 0.9461 1.1629 0.109 Uiso 1 1 calc R
H4B H 0.6892 1.1327 1.1718 0.109 Uiso 1 1 calc R
H4C H 0.7032 1.1198 1.0435 0.109 Uiso 1 1 calc R
C5 C 0.66964(9) 0.6979(5) 0.9487(2) 0.0707(6) Uani 1 1 d .
H5A H 0.7013 0.6248 0.9886 0.106 Uiso 1 1 calc R
H5B H 0.6700 0.8006 0.8773 0.106 Uiso 1 1 calc R
H5C H 0.6452 0.5758 0.9145 0.106 Uiso 1 1 calc R
C6 C 0.65439(8) 0.6788(5) 1.1630(2) 0.0643(6) Uani 1 1 d .
H6A H 0.6295 0.5601 1.1252 0.096 Uiso 1 1 calc R
H6B H 0.6461 0.7703 1.2280 0.096 Uiso 1 1 calc R
H6C H 0.6855 0.6015 1.2049 0.096 Uiso 1 1 calc R

loop_
_atom_site_aniso_label
_atom_site_aniso_U_11
_atom_site_aniso_U_22
_atom_site_aniso_U_33
_atom_site_aniso_U_23
_atom_site_aniso_U_13
_atom_site_aniso_U_12
Zn1 0.04130(19) 0.03325(19) 0.03153(18) 0.000 0.01197(13) 0.000
O1 0.0543(7) 0.0418(7) 0.0378(6) 0.0001(6) 0.0144(6) -0.0110(6)
O2 0.0558(8) 0.0454(7) 0.0362(7) 0.0053(6) 0.0115(6) 0.0008(6)
O3 0.0940(11) 0.0477(8) 0.0548(9) -0.0177(7) 0.0488(8) -0.0278(8)
C1 0.0425(9) 0.0325(8) 0.0380(9) 0.0007(7) 0.0124(7) 0.0029(7)
C2 0.0528(11) 0.0311(8) 0.0452(10) -0.0015(8) 0.0135(9) -0.0045(8)
C3 0.0445(10) 0.0416(9) 0.0417(10) -0.0042(8) 0.0145(8) -0.0044(8)
C4 0.0540(14) 0.0674(15) 0.088(2) -0.0141(14) 0.0142(13) -0.0178(12)
C5 0.0717(15) 0.0741(15) 0.0768(16) -0.0123(13) 0.0390(13) 0.0059(13)
C6 0.0609(13) 0.0693(14) 0.0569(13) 0.0179(12) 0.0133(10) 0.0080(12)

loop_
_atom_type_symbol
_atom_type_description
_atom_type_scat_dispersion_real
_atom_type_scat_dispersion_imag
_atom_type_scat_source
C C 0.0033 0.0016 'International Tables Vol C Tables 4.2.6.8 and 6.1.1.4'
H H 0.0000 0.0000 'International Tables Vol C Tables 4.2.6.8 and 6.1.1.4'
O O 0.0106 0.0060 'International Tables Vol C Tables 4.2.6.8 and 6.1.1.4'
Zn Zn 0.2839 1.4301 'International Tables Vol C Tables 4.2.6.8 and 6.1.1.4'

loop_
_geom_angle_atom_site_label_1
_geom_angle_atom_site_label_2
_geom_angle_atom_site_label_3
_geom_angle
_geom_angle_site_symmetry_1
_geom_angle_site_symmetry_3
O3 Zn1 O3 94.13(8) 2_656 .
O3 Zn1 O1 107.50(6) 2_656 .
O3 Zn1 O1 94.22(5) . .
O3 Zn1 O1 94.22(5) 2_656 2_656
O3 Zn1 O1 107.50(6) . 2_656
O1 Zn1 O1 148.12(7) . 2_656
O3 Zn1 O2 96.46(6) 2_656 .
O3 Zn1 O2 153.59(5) . .
O1 Zn1 O2 59.51(5) . .
O1 Zn1 O2 95.79(5) 2_656 .
O3 Zn1 O2 153.59(5) 2_656 2_656
O3 Zn1 O2 96.46(6) . 2_656
O1 Zn1 O2 95.79(5) . 2_656
O1 Zn1 O2 59.51(5) 2_656 2_656
O2 Zn1 O2 84.55(7) . 2_656
O3 Zn1 C1 124.05(6) 2_656 2_656
O3 Zn1 C1 104.12(7) . 2_656
O1 Zn1 C1 122.88(5) . 2_656
O1 Zn1 C1 29.90(5) 2_656 2_656
O2 Zn1 C1 89.79(5) . 2_656
O2 Zn1 C1 29.61(5) 2_656 2_656
C1 O1 Zn1 94.63(10) . .
C1 O2 Zn1 86.77(10) . .
Zn1 O3 H3A 109.5 . .
Zn1 O3 H3B 126.0 . .
H3A O3 H3B 121.0 . .
O2 C1 O1 119.07(16) . .
O2 C1 C2 120.58(16) . .
O1 C1 C2 120.33(16) . .
C1 C2 C3 113.91(16) . .
C1 C2 H2A 108.8 . .
C3 C2 H2A 108.8 . .
C1 C2 H2B 108.8 . .
C3 C2 H2B 108.8 . .
H2A C2 H2B 107.7 . .
C4 C3 C5 109.08(18) . .
C4 C3 C6 109.13(19) . .
C5 C3 C6 109.27(18) . .
C4 C3 C2 108.22(18) . .
C5 C3 C2 110.71(17) . .
C6 C3 C2 110.41(16) . .
C3 C4 H4A 109.5 . .
C3 C4 H4B 109.5 . .
H4A C4 H4B 109.5 . .
C3 C4 H4C 109.5 . .
H4A C4 H4C 109.5 . .
H4B C4 H4C 109.5 . .
C3 C5 H5A 109.5 . .
C3 C5 H5B 109.5 . .
H5A C5 H5B 109.5 . .
C3 C5 H5C 109.5 . .
H5A C5 H5C 109.5 . .
H5B C5 H5C 109.5 . .
C3 C6 H6A 109.5 . .
C3 C6 H6B 109.5 . .
H6A C6 H6B 109.5 . .
C3 C6 H6C 109.5 . .
H6A C6 H6C 109.5 . .
H6B C6 H6C 109.5 . .

loop_
_geom_bond_atom_site_label_1
_geom_bond_atom_site_label_2
_geom_bond_distance
_geom_bond_site_symmetry_2
Zn1 O3 2.0065(13) 2_656
Zn1 O3 2.0065(13) .
Zn1 O1 2.0950(13) .
Zn1 O1 2.0950(13) 2_656
Zn1 O2 2.2744(15) .
Zn1 O2 2.2744(15) 2_656
Zn1 C1 2.5347(18) 2_656
O1 C1 1.268(2) .
O2 C1 1.255(2) .
O3 H3A 0.8200 .
O3 H3B 0.6265 .
C1 C2 1.506(3) .
C2 C3 1.546(3) .
C2 H2A 0.9700 .
C2 H2B 0.9700 .
C3 C4 1.527(3) .
C3 C5 1.527(3) .
C3 C6 1.529(3) .
C4 H4A 0.9600 .
C4 H4B 0.9600 .
C4 H4C 0.9600 .
C5 H5A 0.9600 .
C5 H5B 0.9600 .
C5 H5C 0.9600 .
C6 H6A 0.9600 .
C6 H6B 0.9600 .
C6 H6C 0.9600 .
